data_7200691
loop_
_publ_author_name
'Mahata, Partha'
'Natarajan, Srinivasan'

_publ_section_title
;
 The first observation of a Na2TiS2 related structure in a 2-D anionic
 manganese trimesate intercalated by cationic imidazole,
;
_journal_issue 4
_journal_name_full CrystEngComm
_journal_page_first 560
_journal_paper_doi 10.1039/b820248f
_journal_volume 11
_journal_year 2009
_chemical_formula_sum 'C12 H10 Mn N2 O7'
_chemical_formula_weight 349.16
_chemical_name_common 'Manganese Carboxylate'
_chemical_name_systematic
;
?
;
_space_group_IT_number 14
_symmetry_cell_setting monoclinic
_symmetry_space_group_name_Hall '-P 2ybc'
_symmetry_space_group_name_H-M 'P 1 21/c 1'
_atom_sites_solution_hydrogens geom
_atom_sites_solution_primary direct
_atom_sites_solution_secondary difmap
_cell_angle_alpha 90.00
_cell_angle_beta 96.001(5)
_cell_angle_gamma 90.00
_cell_formula_units_Z 4
_cell_length_a 6.491(2)
_cell_length_b 9.599(3)
_cell_length_c 19.397(6)
_cell_measurement_reflns_used 2852
_cell_measurement_temperature 293(2)
_cell_measurement_theta_max 28.04
_cell_measurement_theta_min 2.11
_cell_volume 1201.9(6)
_computing_cell_refinement 'SAINT (Bruker, 2000)'
_computing_data_collection 'SMART (Bruker, 2000)'
_computing_data_reduction SAINT
_computing_molecular_graphics 'Ortep-3 for Windows (Farrugia, 1999) and CAMERON (Watkin et al., 1993)'
_computing_publication_material 'PLATON (Spek, 2003)'
_computing_structure_refinement 'SHELXL-97 (Sheldrick, 1997)'
_computing_structure_solution 'SIR92 (Altomare et al., 1993)'
_diffrn_ambient_temperature 293(2)
_diffrn_measured_fraction_theta_full 0.976
_diffrn_measured_fraction_theta_max 0.976
_diffrn_measurement_device_type 'Bruker SMART CCD area detector'
_diffrn_measurement_method '\f and \w scans'
_diffrn_radiation_monochromator graphite
_diffrn_radiation_source 'fine-focus sealed tube'
_diffrn_radiation_type MoK\a
_diffrn_radiation_wavelength 0.71073
_diffrn_reflns_av_R_equivalents 0.0153
_diffrn_reflns_av_sigmaI/netI 0.0158
_diffrn_reflns_limit_h_max 8
_diffrn_reflns_limit_h_min -8
_diffrn_reflns_limit_k_max 12
_diffrn_reflns_limit_k_min -12
_diffrn_reflns_limit_l_max 23
_diffrn_reflns_limit_l_min -25
_diffrn_reflns_number 10097
_diffrn_reflns_theta_full 28.04
_diffrn_reflns_theta_max 28.04
_diffrn_reflns_theta_min 2.11
_exptl_absorpt_coefficient_mu 1.142
_exptl_absorpt_correction_T_max 0.9042
_exptl_absorpt_correction_T_min 0.8752
_exptl_absorpt_correction_type multi-scan
_exptl_absorpt_process_details '(SADABS; Sheldrick, 1996)'
_exptl_crystal_colour Colorless
_exptl_crystal_density_diffrn 1.929
_exptl_crystal_density_method 'not measured'
_exptl_crystal_description Rectangular
_exptl_crystal_F_000 708
_exptl_crystal_size_max 0.12
_exptl_crystal_size_mid 0.10
_exptl_crystal_size_min 0.09
_refine_diff_density_max 0.428
_refine_diff_density_min -0.259
_refine_diff_density_rms 0.067
_refine_ls_extinction_method none
_refine_ls_goodness_of_fit_ref 1.094
_refine_ls_hydrogen_treatment mixed
_refine_ls_matrix_type full
_refine_ls_number_parameters 207
_refine_ls_number_reflns 2852
_refine_ls_number_restraints 0
_refine_ls_restrained_S_all 1.094
_refine_ls_R_factor_all 0.0302
_refine_ls_R_factor_gt 0.0274
_refine_ls_shift/su_max 0.000
_refine_ls_shift/su_mean 0.000
_refine_ls_structure_factor_coef Fsqd
_refine_ls_weighting_details 'calc w=1/[\s^2^(Fo^2^)+(0.0448P)^2^+0.4110P] where P=(Fo^2^+2Fc^2^)/3'
_refine_ls_weighting_scheme calc
_refine_ls_wR_factor_gt 0.0745
_refine_ls_wR_factor_ref 0.0763
_reflns_number_gt 2646
_reflns_number_total 2852
_reflns_threshold_expression >2sigma(I)
_cod_data_source_file b820248f.txt
_cod_data_source_block Compound(1)
_cod_depositor_comments
;
The following automatic conversions were performed:
'_symmetry_cell_setting' value 'Monoclinic' changed to 'monoclinic'
according to '/home/saulius/struct/CIF-dictionaries/cif_core.dic'
dictionary named 'cif_core.dic' version 2.4.1 from 2010-06-29.

Automatic conversion script
Id: cif_fix_enum 1527 2010-12-29 10:47:43Z saulius 
;
_cod_original_cell_volume 1202.0(7)
_cod_original_sg_symbol_H-M P21/c
_cod_database_code 7200691

loop_
_symmetry_equiv_pos_as_xyz
'x, y, z'
'-x, y+1/2, -z+1/2'
'-x, -y, -z'
'x, -y-1/2, z-1/2'

loop_
_atom_site_label
_atom_site_type_symbol
_atom_site_fract_x
_atom_site_fract_y
_atom_site_fract_z
_atom_site_U_iso_or_equiv
_atom_site_adp_type
_atom_site_occupancy
_atom_site_symmetry_multiplicity
_atom_site_calc_flag
_atom_site_refinement_flags
_atom_site_disorder_assembly
_atom_site_disorder_group
Mn1 Mn 0.07126(3) 0.06591(2) 0.097555(11) 0.01775(9) Uani 1 1 d . . .
O1 O 0.0794(2) 0.39119(12) 0.44853(6) 0.0301(3) Uani 1 1 d . . .
O2 O 0.16171(17) 0.25756(11) 0.53990(5) 0.0216(2) Uani 1 1 d . . .
O3 O 0.0868(2) -0.02958(13) 0.19948(6) 0.0260(3) Uani 1 1 d . . .
O4 O 0.3853(2) -0.02265(14) 0.08591(7) 0.0289(3) Uani 1 1 d . . .
O5 O 0.24546(17) -0.33758(11) 0.40638(6) 0.0212(2) Uani 1 1 d . . .
O6 O 0.16817(19) 0.19206(12) 0.20818(6) 0.0258(2) Uani 1 1 d . . .
O7 O 0.34591(19) -0.23863(11) 0.50830(6) 0.0241(2) Uani 1 1 d . . .
C1 C 0.1406(2) 0.07638(15) 0.23562(8) 0.0169(3) Uani 1 1 d . . .
C2 C 0.1688(2) 0.05984(14) 0.31327(7) 0.0157(3) Uani 1 1 d . . .
C3 C 0.2038(2) -0.07239(15) 0.34175(8) 0.0166(3) Uani 1 1 d . . .
H3 H 0.2060 -0.1495 0.3128 0.020 Uiso 1 1 calc R . .
C4 C 0.2356(2) -0.08973(15) 0.41365(7) 0.0153(3) Uani 1 1 d . . .
C5 C 0.2207(2) 0.02590(15) 0.45604(7) 0.0170(3) Uani 1 1 d . . .
H5 H 0.2417 0.0152 0.5039 0.020 Uiso 1 1 calc R . .
C6 C 0.1749(2) 0.15751(15) 0.42810(7) 0.0152(3) Uani 1 1 d . . .
C7 C 0.1535(2) 0.17469(15) 0.35642(7) 0.0157(3) Uani 1 1 d . . .
H7 H 0.1289 0.2628 0.3373 0.019 Uiso 1 1 calc R . .
C8 C 0.2792(2) -0.23174(15) 0.44526(7) 0.0164(3) Uani 1 1 d . . .
C9 C 0.1375(2) 0.27749(15) 0.47505(7) 0.0170(3) Uani 1 1 d . . .
C10 C 0.3363(3) 0.58558(19) 0.24595(9) 0.0272(4) Uani 1 1 d . . .
H10 H 0.3435 0.6032 0.2933 0.033 Uiso 1 1 calc R . .
C11 C 0.3025(2) 0.47507(17) 0.14636(8) 0.0222(3) Uani 1 1 d . . .
H11 H 0.2825 0.4049 0.1133 0.027 Uiso 1 1 calc R . .
C12 C 0.3557(2) 0.67941(18) 0.19543(9) 0.0257(3) Uani 1 1 d . . .
H12 H 0.3788 0.7745 0.2012 0.031 Uiso 1 1 calc R . .
N1 N 0.3347(2) 0.60808(15) 0.13374(7) 0.0222(3) Uani 1 1 d . . .
H1 H 0.3415 0.6441 0.0935 0.027 Uiso 1 1 calc R . .
N2 N 0.3037(2) 0.45877(15) 0.21393(7) 0.0238(3) Uani 1 1 d . . .
H2 H 0.2866 0.3810 0.2346 0.029 Uiso 1 1 calc R . .
H4B H 0.384(4) -0.083(3) 0.0596(14) 0.048(8) Uiso 1 1 d . . .
H4A H 0.481(4) 0.028(3) 0.0799(14) 0.052(8) Uiso 1 1 d . . .

loop_
_atom_site_aniso_label
_atom_site_aniso_U_11
_atom_site_aniso_U_22
_atom_site_aniso_U_33
_atom_site_aniso_U_23
_atom_site_aniso_U_13
_atom_site_aniso_U_12
Mn1 0.02737(14) 0.01301(13) 0.01263(14) 0.00126(8) 0.00102(9) -0.00223(8)
O1 0.0501(7) 0.0157(5) 0.0239(6) 0.0020(5) 0.0014(5) 0.0110(5)
O2 0.0352(6) 0.0178(5) 0.0120(5) -0.0021(4) 0.0038(4) 0.0037(4)
O3 0.0429(7) 0.0221(6) 0.0126(5) -0.0022(4) 0.0010(5) -0.0019(5)
O4 0.0334(7) 0.0228(6) 0.0311(7) -0.0060(5) 0.0064(5) -0.0023(5)
O5 0.0306(6) 0.0131(5) 0.0199(5) -0.0019(4) 0.0026(4) 0.0008(4)
O6 0.0392(6) 0.0214(6) 0.0167(5) 0.0054(4) 0.0018(4) -0.0017(5)
O7 0.0388(6) 0.0176(5) 0.0149(5) 0.0028(4) -0.0023(4) 0.0030(5)
C1 0.0189(6) 0.0196(7) 0.0124(7) 0.0009(5) 0.0016(5) 0.0029(5)
C2 0.0186(6) 0.0164(7) 0.0120(7) 0.0009(5) 0.0015(5) -0.0010(5)
C3 0.0207(7) 0.0147(7) 0.0144(7) -0.0024(5) 0.0024(5) -0.0001(5)
C4 0.0192(6) 0.0130(6) 0.0136(7) 0.0009(5) 0.0013(5) 0.0004(5)
C5 0.0239(7) 0.0155(7) 0.0113(6) 0.0004(5) 0.0007(5) 0.0015(5)
C6 0.0190(6) 0.0138(6) 0.0128(6) -0.0017(5) 0.0018(5) 0.0006(5)
C7 0.0197(6) 0.0130(6) 0.0144(7) 0.0014(5) 0.0013(5) 0.0008(5)
C8 0.0186(6) 0.0146(7) 0.0164(7) 0.0003(5) 0.0031(5) 0.0011(5)
C9 0.0214(6) 0.0138(6) 0.0158(7) -0.0015(5) 0.0025(5) 0.0001(5)
C10 0.0264(8) 0.0347(9) 0.0205(8) -0.0054(7) 0.0033(6) -0.0019(7)
C11 0.0234(7) 0.0229(8) 0.0201(8) -0.0023(6) 0.0018(6) -0.0016(6)
C12 0.0260(7) 0.0237(8) 0.0274(8) -0.0058(7) 0.0020(6) -0.0023(6)
N1 0.0254(6) 0.0231(7) 0.0180(6) 0.0024(5) 0.0016(5) -0.0008(5)
N2 0.0259(6) 0.0242(7) 0.0213(7) 0.0045(5) 0.0027(5) -0.0017(5)

loop_
_atom_type_symbol
_atom_type_description
_atom_type_scat_dispersion_real
_atom_type_scat_dispersion_imag
_atom_type_scat_source
C C 0.0033 0.0016 'International Tables Vol C Tables 4.2.6.8 and 6.1.1.4'
H H 0.0000 0.0000 'International Tables Vol C Tables 4.2.6.8 and 6.1.1.4'
N N 0.0061 0.0033 'International Tables Vol C Tables 4.2.6.8 and 6.1.1.4'
O O 0.0106 0.0060 'International Tables Vol C Tables 4.2.6.8 and 6.1.1.4'
Mn Mn 0.3368 0.7283 'International Tables Vol C Tables 4.2.6.8 and 6.1.1.4'

loop_
_geom_angle_atom_site_label_1
_geom_angle_atom_site_label_2
_geom_angle_atom_site_label_3
_geom_angle
_geom_angle_site_symmetry_1
_geom_angle_site_symmetry_3
_geom_angle_publ_flag
O1 Mn1 O2 123.44(5) 2_545 4_565 ?
O1 Mn1 O3 91.48(5) 2_545 . ?
O2 Mn1 O3 144.93(4) 4_565 . ?
O1 Mn1 O4 92.43(6) 2_545 . ?
O2 Mn1 O4 86.88(5) 4_565 . ?
O3 Mn1 O4 88.59(5) . . ?
O1 Mn1 O5 86.04(5) 2_545 2 ?
O2 Mn1 O5 87.48(4) 4_565 2 ?
O3 Mn1 O5 99.21(4) . 2 ?
O4 Mn1 O5 172.08(4) . 2 ?
O1 Mn1 O6 145.38(4) 2_545 . ?
O2 Mn1 O6 90.40(4) 4_565 . ?
O3 Mn1 O6 55.70(5) . . ?
O4 Mn1 O6 96.94(5) . . ?
O5 Mn1 O6 88.66(4) 2 . ?
C9 O1 Mn1 169.68(12) . 2 ?
C9 O2 Mn1 112.72(9) . 4_566 ?
C1 O3 Mn1 98.58(9) . . ?
C8 O5 Mn1 116.72(9) . 2_545 ?
C1 O6 Mn1 84.29(9) . . ?
O6 C1 O3 121.43(14) . . ?
O6 C1 C2 120.70(13) . . ?
O3 C1 C2 117.88(13) . . ?
C3 C2 C7 120.08(13) . . ?
C3 C2 C1 119.35(13) . . ?
C7 C2 C1 120.53(13) . . ?
C2 C3 C4 120.32(13) . . ?
C5 C4 C3 118.85(13) . . ?
C5 C4 C8 120.15(13) . . ?
C3 C4 C8 120.98(13) . . ?
C4 C5 C6 121.23(13) . . ?
C7 C6 C5 119.36(13) . . ?
C7 C6 C9 120.56(13) . . ?
C5 C6 C9 119.99(13) . . ?
C6 C7 C2 119.99(13) . . ?
O7 C8 O5 123.81(13) . . ?
O7 C8 C4 118.31(13) . . ?
O5 C8 C4 117.88(13) . . ?
O1 C9 O2 122.87(13) . . ?
O1 C9 C6 118.76(13) . . ?
O2 C9 C6 118.35(13) . . ?
C12 C10 N2 106.59(15) . . ?
N2 C11 N1 108.31(14) . . ?
C10 C12 N1 107.00(15) . . ?
C11 N1 C12 108.89(14) . . ?
C11 N2 C10 109.20(14) . . ?

loop_
_geom_bond_atom_site_label_1
_geom_bond_atom_site_label_2
_geom_bond_distance
_geom_bond_site_symmetry_2
_geom_bond_publ_flag
Mn1 O1 2.0941(13) 2_545 ?
Mn1 O2 2.1457(11) 4_565 ?
Mn1 O3 2.1720(13) . ?
Mn1 O4 2.2419(14) . ?
Mn1 O5 2.2490(13) 2 ?
Mn1 O6 2.4868(13) . ?
O1 C9 1.2479(19) . ?
O1 Mn1 2.0941(13) 2 ?
O2 C9 1.2658(18) . ?
O2 Mn1 2.1457(11) 4_566 ?
O3 C1 1.2635(19) . ?
O5 C8 1.2706(18) . ?
O5 Mn1 2.2490(13) 2_545 ?
O6 C1 1.2523(18) . ?
O7 C8 1.2555(18) . ?
C1 C2 1.507(2) . ?
C2 C3 1.393(2) . ?
C2 C7 1.394(2) . ?
C3 C4 1.398(2) . ?
C4 C5 1.391(2) . ?
C4 C8 1.509(2) . ?
C5 C6 1.394(2) . ?
C6 C7 1.393(2) . ?
C6 C9 1.5036(19) . ?
C10 C12 1.346(3) . ?
C10 N2 1.373(2) . ?
C11 N2 1.319(2) . ?
C11 N1 1.321(2) . ?
C12 N1 1.373(2) . ?
